data_7226683
loop_
_publ_author_name
'Qin, Wei'
'Zheng, Zhi-Peng'
'Feng, Hai-Xin'
'Hong, Xu-Jia'
'Huang, Xia'
'Peng, Hai-Jun'
'Cai, Yue-Peng'

_publ_section_title
;
 Two samarium(III) complexes with tunable fluorescence from in situ
 reactions of 2-ethoxy-6-((pyridin-2-ylmethylimino)methyl)phenol with
 Sm3+ion
;
_journal_name_full 'RSC Adv.'
_journal_paper_doi 10.1039/C6RA20957B
_journal_year 2016
_chemical_formula_sum 'C50 H64 N10 O14 Sm2'
_chemical_formula_weight 1329.81
_space_group_crystal_system triclinic
_space_group_IT_number 2
_space_group_name_Hall '-P 1'
_space_group_name_H-M_alt 'P -1'
_symmetry_space_group_name_Hall '-P 1'
_symmetry_space_group_name_H-M 'P -1'
_atom_sites_solution_hydrogens mixed
_audit_update_record
;
2015-04-23 deposited with the CCDC.
2016-09-27 downloaded from the CCDC.
;
_cell_angle_alpha 79.820(6)
_cell_angle_beta 81.137(6)
_cell_angle_gamma 65.029(6)
_cell_formula_units_Z 1
_cell_length_a 10.675(4)
_cell_length_b 11.181(4)
_cell_length_c 13.204(4)
_cell_measurement_temperature 298.(2)
_cell_volume 1400.6(8)
_computing_structure_refinement 'SHELXL-2014/7 (Sheldrick, 2014)'
_diffrn_ambient_temperature 298.(2)
_diffrn_measured_fraction_theta_full 0.992
_diffrn_measured_fraction_theta_max 0.992
_diffrn_radiation_wavelength 0.71073
_diffrn_reflns_av_R_equivalents 0.0316
_diffrn_reflns_av_unetI/netI 0.0682
_diffrn_reflns_limit_h_max 12
_diffrn_reflns_limit_h_min -12
_diffrn_reflns_limit_k_max 10
_diffrn_reflns_limit_k_min -13
_diffrn_reflns_limit_l_max 15
_diffrn_reflns_limit_l_min -15
_diffrn_reflns_number 7292
_diffrn_reflns_theta_full 25.25
_diffrn_reflns_theta_max 25.25
_diffrn_reflns_theta_min 1.57
_exptl_absorpt_coefficient_mu 2.147
_exptl_absorpt_correction_T_max 0.79
_exptl_absorpt_correction_T_min 0.58
_exptl_absorpt_process_details
;
;
_exptl_crystal_density_diffrn 1.577
_exptl_crystal_density_method 'not measured'
_exptl_crystal_description block
_exptl_crystal_F_000 670
_refine_diff_density_max 1.163
_refine_diff_density_min -0.744
_refine_ls_extinction_method none
_refine_ls_goodness_of_fit_ref 1.034
_refine_ls_hydrogen_treatment mixed
_refine_ls_matrix_type full
_refine_ls_number_parameters 356
_refine_ls_number_reflns 5024
_refine_ls_number_restraints 8
_refine_ls_restrained_S_all 1.040
_refine_ls_R_factor_all 0.0658
_refine_ls_R_factor_gt 0.0476
_refine_ls_shift/su_max 0.001
_refine_ls_shift/su_mean 0.000
_refine_ls_structure_factor_coef Fsqd
_refine_ls_weighting_details 'w=1/[\s^2^(Fo^2^)+(0.0474P)^2^+0.2017P] where P=(Fo^2^+2Fc^2^)/3'
_refine_ls_weighting_scheme calc
_refine_ls_wR_factor_gt 0.0994
_refine_ls_wR_factor_ref 0.1112
_reflns_number_gt 3890
_reflns_number_total 5024
_reflns_threshold_expression 'I > 2\s(I)'
_cod_data_source_file c6ra20957b2.cif
_cod_data_source_block I
_cod_database_code 7226683

loop_
_space_group_symop_operation_xyz
'x, y, z'
'-x, -y, -z'

loop_
_atom_site_type_symbol
_atom_site_label
_atom_site_fract_x
_atom_site_fract_y
_atom_site_fract_z
_atom_site_U_iso_or_equiv
_atom_site_adp_type
_atom_site_calc_flag
_atom_site_refinement_flags_adp
_atom_site_refinement_flags_posn
_atom_site_occupancy
Sm Sm1 1.00086(3) 0.87653(3) 0.61828(2) 0.04912(14) Uani d . D 1
C C11 0.9188(7) 0.7277(6) 0.4482(4) 0.0470(15) Uani d . . 1
C C10 0.7898(6) 0.8350(6) 0.4897(5) 0.0502(15) Uani d . . 1
H H10 0.707 0.8234 0.4788 0.06 Uiso calc U R 1
C C12 0.9136(8) 0.6473(7) 0.3816(5) 0.0576(17) Uani d . . 1
H H12 0.8292 0.6598 0.3608 0.069 Uiso calc U R 1
C C13 1.0348(8) 0.5490(7) 0.3467(5) 0.067(2) Uani d . . 1
H H13 1.0338 0.4925 0.3032 0.081 Uiso calc U R 1
C C14 1.1576(7) 0.5361(7) 0.3777(5) 0.0605(18) Uani d . . 1
H H14 1.2417 0.4731 0.3531 0.073 Uiso calc U R 1
C C7 0.7273(7) 0.7659(6) 0.7770(5) 0.0596(18) Uani d . . 1
C C9 0.7181(7) 0.7936(6) 0.6662(5) 0.0596(17) Uani d . . 1
H H9 0.6444 0.7874 0.6413 0.072 Uiso calc U R 1
C C15 1.1541(8) 0.6173(7) 0.4451(6) 0.0649(19) Uani d . . 1
H H15 1.2377 0.606 0.4669 0.078 Uiso calc U R 1
C C8 0.8403(8) 0.7595(6) 0.8232(5) 0.0600(18) Uani d . . 1
C C6 0.6230(8) 0.7365(8) 0.8394(6) 0.078(2) Uani d . . 1
H H6 0.5499 0.7386 0.8078 0.094 Uiso calc U R 1
C C5 0.6227(10) 0.7054(10) 0.9422(7) 0.099(3) Uani d . . 1
H H5 0.5513 0.6868 0.9813 0.119 Uiso calc U R 1
C C3 0.8422(9) 0.7269(8) 0.9324(5) 0.075(2) Uani d . . 1
C C4 0.7361(11) 0.7018(9) 0.9894(6) 0.097(3) Uani d . . 1
H H4 0.7377 0.6819 1.0608 0.116 Uiso calc U R 1
C C1 1.1254(13) 0.6638(12) 1.0819(8) 0.131(4) Uani d . . 1
H H1A 1.1965 0.6106 1.0347 0.196 Uiso calc U R 1
H H1B 1.1478 0.6275 1.1515 0.196 Uiso calc U R 1
H H1C 1.1191 0.7533 1.0689 0.196 Uiso calc U R 1
C C2 0.9907(12) 0.6636(10) 1.0671(6) 0.113(3) Uani d . . 1
H H2B 0.9982 0.5729 1.0752 0.136 Uiso calc U R 1
H H2A 0.9198 0.7107 1.1184 0.136 Uiso calc U R 1
C C21 0.7802(7) 0.9759(6) 0.4422(5) 0.0522(16) Uani d . . 1
H H21 0.6905 1.0408 0.468 0.063 Uiso calc U R 1
C C20 0.7846(7) 0.9935(6) 0.3238(5) 0.0519(16) Uani d . . 1
C C16 0.8789(8) 1.0632(8) 0.1688(6) 0.074(2) Uani d . . 1
H H16 0.9402 1.0984 0.1326 0.089 Uiso calc U R 1
C C19 0.6978(8) 0.9663(7) 0.2727(6) 0.071(2) Uani d . . 1
H H19 0.6336 0.9354 0.3096 0.086 Uiso calc U R 1
C C18 0.7078(9) 0.9858(8) 0.1662(6) 0.082(2) Uani d . . 1
H H18 0.6526 0.9649 0.1305 0.098 Uiso calc U R 1
C C17 0.7986(10) 1.0356(8) 0.1139(6) 0.086(3) Uani d . . 1
H H17 0.8057 1.0505 0.0421 0.103 Uiso calc U R 1
N N3 0.8817(4) 1.0006(4) 0.4748(3) 0.0308(9) Uani d . D 1
N N1 0.8023(5) 0.8255(5) 0.6003(4) 0.0525(13) Uani d . . 1
N N2 1.0386(6) 0.7112(5) 0.4813(4) 0.0559(14) Uani d . . 1
N N4 0.8747(6) 1.0423(5) 0.2731(4) 0.0590(14) Uani d . . 1
O O3 0.8059(5) 1.0738(5) 0.6803(3) 0.0727(14) Uani d . D 1
H H3A 0.749(5) 1.124(5) 0.636(2) 0.109 Uiso d U D 1
O O2 0.9458(5) 0.7815(5) 0.7712(3) 0.0688(13) Uani d . . 1
O O4 1.2295(5) 0.6959(5) 0.6447(4) 0.0752(14) Uani d . D 1
H H4A 1.297(3) 0.696(5) 0.600(4) 0.113 Uiso d U D 1
O O1 0.9554(7) 0.7248(6) 0.9697(4) 0.103(2) Uani d . . 1
O O5 0.3723(6) 0.7363(6) 0.4561(5) 0.1007(19) Uani d . . 1
O O7 0.5533(9) 0.7593(11) 0.3922(8) 0.177(4) Uani d . . 1
O O6 0.5372(9) 0.6750(10) 0.5435(8) 0.184(4) Uani d . . 1
N N5 0.4917(8) 0.7189(7) 0.4635(7) 0.086(2) Uani d . . 1
C C22 0.7583(11) 1.1284(12) 0.7767(7) 0.123(4) Uani d . D 1
H H22A 0.8308 1.0822 0.8233 0.147 Uiso calc U R 1
H H22B 0.7449 1.221 0.7644 0.147 Uiso calc U R 1
C C23 0.6358(13) 1.1216(14) 0.8262(9) 0.176(6) Uani d . . 1
H H23A 0.5614 1.1722 0.7831 0.263 Uiso calc U R 1
H H23B 0.6148 1.1575 0.8907 0.263 Uiso calc U R 1
H H23C 0.6471 1.0306 0.8389 0.263 Uiso calc U R 1
C C24 1.2697(12) 0.5795(13) 0.7199(10) 0.172(6) Uani d . D 1
H H24A 1.1896 0.5867 0.7686 0.207 Uiso calc U R 1
H H24B 1.2925 0.5029 0.6845 0.207 Uiso calc U R 1
C C25 1.3827(16) 0.5531(19) 0.7774(13) 0.251(11) Uani d . D 1
H H25A 1.4674 0.4962 0.7428 0.377 Uiso calc U R 1
H H25B 1.3689 0.5101 0.8452 0.377 Uiso calc U R 1
H H25C 1.3881 0.6352 0.783 0.377 Uiso calc U R 1
H H3 0.919(6) 1.044(6) 0.439(5) 0.08(3) Uiso d . D 1

loop_
_atom_site_aniso_label
_atom_site_aniso_U_11
_atom_site_aniso_U_22
_atom_site_aniso_U_33
_atom_site_aniso_U_12
_atom_site_aniso_U_13
_atom_site_aniso_U_23
Sm1 0.0578(2) 0.0549(2) 0.0393(2) -0.02767(17) -0.00870(15) -0.00128(14)
C11 0.058(4) 0.052(4) 0.041(3) -0.033(3) -0.006(3) -0.001(3)
C10 0.050(4) 0.056(4) 0.053(4) -0.026(3) -0.008(3) -0.010(3)
C12 0.074(5) 0.062(4) 0.043(4) -0.034(4) -0.009(3) -0.001(3)
C13 0.089(6) 0.058(4) 0.056(4) -0.029(4) -0.015(4) -0.003(4)
C14 0.061(4) 0.053(4) 0.063(4) -0.019(4) -0.004(4) -0.011(3)
C7 0.067(4) 0.052(4) 0.058(4) -0.024(4) 0.007(4) -0.011(3)
C9 0.064(4) 0.056(4) 0.058(4) -0.026(4) 0.000(4) -0.007(3)
C15 0.065(5) 0.065(5) 0.067(5) -0.029(4) -0.008(4) -0.005(4)
C8 0.074(5) 0.051(4) 0.048(4) -0.024(4) 0.006(4) -0.004(3)
C6 0.080(5) 0.086(6) 0.062(5) -0.036(5) 0.016(4) -0.006(4)
C5 0.096(7) 0.121(8) 0.075(6) -0.054(6) 0.023(5) -0.002(5)
C3 0.109(6) 0.078(5) 0.041(4) -0.045(5) 0.000(4) -0.003(4)
C4 0.127(8) 0.109(7) 0.049(5) -0.056(6) 0.026(5) -0.008(5)
C1 0.178(11) 0.155(10) 0.078(7) -0.086(9) -0.050(7) 0.019(7)
C2 0.177(10) 0.101(7) 0.056(5) -0.055(7) -0.031(6) 0.014(5)
C21 0.059(4) 0.054(4) 0.050(4) -0.025(3) -0.012(3) -0.007(3)
C20 0.058(4) 0.046(4) 0.050(4) -0.016(3) -0.019(3) -0.004(3)
C16 0.086(5) 0.085(6) 0.052(4) -0.033(5) -0.017(4) 0.000(4)
C19 0.078(5) 0.070(5) 0.079(5) -0.038(4) -0.023(4) -0.004(4)
C18 0.111(7) 0.086(6) 0.062(5) -0.044(5) -0.039(5) -0.006(4)
C17 0.127(7) 0.094(6) 0.047(4) -0.051(6) -0.025(5) -0.001(4)
N3 0.036(2) 0.031(2) 0.032(2) -0.020(2) -0.009(2) -0.0015(19)
N1 0.062(3) 0.055(3) 0.045(3) -0.028(3) -0.003(3) -0.004(2)
N2 0.056(3) 0.052(3) 0.061(3) -0.024(3) -0.005(3) -0.005(3)
N4 0.071(4) 0.064(4) 0.047(3) -0.030(3) -0.015(3) -0.004(3)
O3 0.076(3) 0.086(4) 0.051(3) -0.023(3) -0.004(2) -0.024(3)
O2 0.077(3) 0.091(4) 0.044(3) -0.045(3) -0.006(2) 0.006(2)
O4 0.064(3) 0.083(4) 0.069(3) -0.018(3) -0.015(3) -0.006(3)
O1 0.141(5) 0.130(5) 0.055(3) -0.078(5) -0.024(4) 0.016(3)
O5 0.077(4) 0.121(5) 0.113(5) -0.049(4) -0.023(4) 0.002(4)
O7 0.143(7) 0.260(11) 0.178(9) -0.149(8) -0.003(6) 0.010(8)
O6 0.168(8) 0.185(9) 0.210(10) -0.077(7) -0.122(8) 0.052(8)
N5 0.068(5) 0.085(5) 0.118(7) -0.035(4) -0.035(5) -0.010(5)
C22 0.114(8) 0.153(10) 0.089(7) -0.022(8) -0.017(6) -0.066(7)
C23 0.145(11) 0.217(15) 0.105(9) -0.019(11) 0.031(8) -0.049(9)
C24 0.101(9) 0.169(13) 0.176(14) -0.003(9) -0.021(9) 0.030(11)
C25 0.202(17) 0.30(2) 0.23(2) -0.116(18) -0.096(15) 0.115(18)

loop_
_atom_type_symbol
_atom_type_description
_atom_type_scat_dispersion_real
_atom_type_scat_dispersion_imag
_atom_type_scat_source
C C 0.0033 0.0016 'International Tables Vol C Tables 4.2.6.8 and 6.1.1.4'
H H 0.0000 0.0000 'International Tables Vol C Tables 4.2.6.8 and 6.1.1.4'
N N 0.0061 0.0033 'International Tables Vol C Tables 4.2.6.8 and 6.1.1.4'
O O 0.0106 0.0060 'International Tables Vol C Tables 4.2.6.8 and 6.1.1.4'
Sm Sm -0.1638 3.4418 'International Tables Vol C Tables 4.2.6.8 and 6.1.1.4'

loop_
_geom_angle_atom_site_label_1
_geom_angle_atom_site_label_2
_geom_angle_atom_site_label_3
_geom_angle_site_symmetry_1
_geom_angle_site_symmetry_3
_geom_angle
O2 Sm1 N3 . 2_776 147.85(17)
O2 Sm1 N3 . . 135.33(16)
N3 Sm1 N3 2_776 . 71.12(17)
O2 Sm1 O4 . . 81.98(17)
N3 Sm1 O4 2_776 . 86.62(16)
N3 Sm1 O4 . . 135.34(16)
O2 Sm1 N1 . . 72.34(17)
N3 Sm1 N1 2_776 . 138.18(15)
N3 Sm1 N1 . . 67.36(16)
O4 Sm1 N1 . . 120.14(18)
O2 Sm1 O3 . . 81.32(17)
N3 Sm1 O3 2_776 . 93.55(17)
N3 Sm1 O3 . . 73.24(15)
O4 Sm1 O3 . . 148.48(17)
N1 Sm1 O3 . . 79.41(17)
O2 Sm1 N4 . 2_776 83.36(18)
N3 Sm1 N4 2_776 2_776 64.53(16)
N3 Sm1 N4 . 2_776 125.09(16)
O4 Sm1 N4 . 2_776 72.91(18)
N1 Sm1 N4 . 2_776 149.40(17)
O3 Sm1 N4 . 2_776 78.75(17)
O2 Sm1 N2 . . 106.33(17)
N3 Sm1 N2 2_776 . 99.46(15)
N3 Sm1 N2 . . 71.45(15)
O4 Sm1 N2 . . 74.91(17)
N1 Sm1 N2 . . 62.80(16)
O3 Sm1 N2 . . 135.69(17)
N4 Sm1 N2 2_776 . 144.63(17)
O2 Sm1 Sm1 . 2_776 163.14(13)
N3 Sm1 Sm1 2_776 2_776 35.75(10)
N3 Sm1 Sm1 . 2_776 35.37(11)
O4 Sm1 Sm1 . 2_776 113.78(12)
N1 Sm1 Sm1 . 2_776 102.61(11)
O3 Sm1 Sm1 . 2_776 81.94(12)
N4 Sm1 Sm1 2_776 2_776 95.27(12)
N2 Sm1 Sm1 . 2_776 84.50(11)
N2 C11 C12 . . 122.1(6)
N2 C11 C10 . . 116.5(5)
C12 C11 C10 . . 121.4(6)
N1 C10 C11 . . 106.4(5)
N1 C10 C21 . . 105.8(5)
C11 C10 C21 . . 111.8(5)
N1 C10 H10 . . 110.9
C11 C10 H10 . . 110.9
C21 C10 H10 . . 110.9
C13 C12 C11 . . 119.2(7)
C13 C12 H12 . . 120.4
C11 C12 H12 . . 120.4
C12 C13 C14 . . 118.4(7)
C12 C13 H13 . . 120.8
C14 C13 H13 . . 120.8
C15 C14 C13 . . 119.0(7)
C15 C14 H14 . . 120.5
C13 C14 H14 . . 120.5
C6 C7 C8 . . 118.9(7)
C6 C7 C9 . . 118.3(7)
C8 C7 C9 . . 122.7(6)
N1 C9 C7 . . 125.5(7)
N1 C9 H9 . . 117.2
C7 C9 H9 . . 117.2
N2 C15 C14 . . 123.7(7)
N2 C15 H15 . . 118.1
C14 C15 H15 . . 118.1
O2 C8 C7 . . 123.8(6)
O2 C8 C3 . . 117.7(7)
C7 C8 C3 . . 118.6(7)
C5 C6 C7 . . 123.6(9)
C5 C6 H6 . . 118.2
C7 C6 H6 . . 118.2
C6 C5 C4 . . 117.5(8)
C6 C5 H5 . . 121.2
C4 C5 H5 . . 121.2
O1 C3 C4 . . 126.1(7)
O1 C3 C8 . . 114.0(7)
C4 C3 C8 . . 119.9(9)
C3 C4 C5 . . 121.6(8)
C3 C4 H4 . . 119.2
C5 C4 H4 . . 119.2
C2 C1 H1A . . 109.5
C2 C1 H1B . . 109.5
H1A C1 H1B . . 109.5
C2 C1 H1C . . 109.5
H1A C1 H1C . . 109.5
H1B C1 H1C . . 109.5
O1 C2 C1 . . 108.6(8)
O1 C2 H2B . . 110.0
C1 C2 H2B . . 110.0
O1 C2 H2A . . 110.0
C1 C2 H2A . . 110.0
H2B C2 H2A . . 108.4
N3 C21 C20 . . 112.1(5)
N3 C21 C10 . . 110.4(5)
C20 C21 C10 . . 111.4(5)
N3 C21 H21 . . 107.6
C20 C21 H21 . . 107.6
C10 C21 H21 . . 107.6
N4 C20 C19 . . 121.9(6)
N4 C20 C21 . . 115.3(5)
C19 C20 C21 . . 122.7(6)
N4 C16 C17 . . 123.6(8)
N4 C16 H16 . . 118.2
C17 C16 H16 . . 118.2
C18 C19 C20 . . 119.0(7)
C18 C19 H19 . . 120.5
C20 C19 H19 . . 120.5
C17 C18 C19 . . 119.6(7)
C17 C18 H18 . . 120.2
C19 C18 H18 . . 120.2
C18 C17 C16 . . 118.5(7)
C18 C17 H17 . . 120.7
C16 C17 H17 . . 120.7
C21 N3 Sm1 . 2_776 127.0(4)
C21 N3 Sm1 . . 122.4(4)
Sm1 N3 Sm1 2_776 . 108.88(17)
C21 N3 H3 . . 123.(5)
Sm1 N3 H3 2_776 . 4.(5)
Sm1 N3 H3 . . 113.(5)
C9 N1 C10 . . 119.5(6)
C9 N1 Sm1 . . 132.3(5)
C10 N1 Sm1 . . 108.2(4)
C15 N2 C11 . . 117.5(6)
C15 N2 Sm1 . . 129.9(5)
C11 N2 Sm1 . . 112.5(4)
C20 N4 C16 . . 117.3(6)
C20 N4 Sm1 . 2_776 117.4(4)
C16 N4 Sm1 . 2_776 124.6(5)
C22 O3 Sm1 . . 135.8(5)
C22 O3 H3A . . 108.2(15)
Sm1 O3 H3A . . 115.9(14)
C8 O2 Sm1 . . 140.0(4)
C24 O4 Sm1 . . 130.2(6)
C24 O4 H4A . . 112.3(16)
Sm1 O4 H4A . . 117.3(15)
C3 O1 C2 . . 120.7(7)
O6 N5 O7 . . 121.8(9)
O6 N5 O5 . . 118.6(10)
O7 N5 O5 . . 119.2(9)
C23 C22 O3 . . 115.9(10)
C23 C22 H22A . . 108.3
O3 C22 H22A . . 108.3
C23 C22 H22B . . 108.3
O3 C22 H22B . . 108.3
H22A C22 H22B . . 107.4
C22 C23 H23A . . 109.5
C22 C23 H23B . . 109.5
H23A C23 H23B . . 109.5
C22 C23 H23C . . 109.5
H23A C23 H23C . . 109.5
H23B C23 H23C . . 109.5
C25 C24 O4 . . 117.6(12)
C25 C24 H24A . . 107.9
O4 C24 H24A . . 107.9
C25 C24 H24B . . 107.9
O4 C24 H24B . . 107.9
H24A C24 H24B . . 107.2
C24 C25 H25A . . 109.5
C24 C25 H25B . . 109.5
H25A C25 H25B . . 109.5
C24 C25 H25C . . 109.5
H25A C25 H25C . . 109.5
H25B C25 H25C . . 109.5

loop_
_geom_bond_atom_site_label_1
_geom_bond_atom_site_label_2
_geom_bond_site_symmetry_2
_geom_bond_distance
Sm1 O2 . 2.227(4)
Sm1 N3 2_776 2.314(4)
Sm1 N3 . 2.336(4)
Sm1 O4 . 2.451(5)
Sm1 N1 . 2.470(5)
Sm1 O3 . 2.471(5)
Sm1 N4 2_776 2.591(5)
Sm1 N2 . 2.680(6)
Sm1 Sm1 2_776 3.7823(11)
C11 N2 . 1.343(8)
C11 C12 . 1.385(9)
C11 C10 . 1.497(8)
C10 N1 . 1.468(8)
C10 C21 . 1.555(8)
C10 H10 . 0.98
C12 C13 . 1.375(9)
C12 H12 . 0.93
C13 C14 . 1.375(10)
C13 H13 . 0.93
C14 C15 . 1.366(10)
C14 H14 . 0.93
C7 C6 . 1.399(9)
C7 C8 . 1.404(10)
C7 C9 . 1.451(9)
C9 N1 . 1.269(8)
C9 H9 . 0.93
C15 N2 . 1.325(8)
C15 H15 . 0.93
C8 O2 . 1.317(7)
C8 C3 . 1.424(9)
C6 C5 . 1.340(11)
C6 H6 . 0.93
C5 C4 . 1.428(12)
C5 H5 . 0.93
C3 O1 . 1.363(10)
C3 C4 . 1.364(11)
C4 H4 . 0.93
C1 C2 . 1.481(13)
C1 H1A . 0.96
C1 H1B . 0.96
C1 H1C . 0.96
C2 O1 . 1.374(9)
C2 H2B . 0.97
C2 H2A . 0.97
C21 N3 . 1.369(7)
C21 C20 . 1.537(8)
C21 H21 . 0.98
C20 N4 . 1.336(8)
C20 C19 . 1.381(9)
C16 N4 . 1.353(8)
C16 C17 . 1.360(11)
C16 H16 . 0.93
C19 C18 . 1.379(10)
C19 H19 . 0.93
C18 C17 . 1.356(11)
C18 H18 . 0.93
C17 H17 . 0.93
N3 Sm1 2_776 2.314(4)
N3 H3 . 0.803(10)
N4 Sm1 2_776 2.591(5)
O3 C22 . 1.438(9)
O3 H3A . 0.854(9)
O4 C24 . 1.439(12)
O4 H4A . 0.858(9)
O5 N5 . 1.223(8)
O7 N5 . 1.196(10)
O6 N5 . 1.169(10)
C22 C23 . 1.394(14)
C22 H22A . 0.97
C22 H22B . 0.97
C23 H23A . 0.96
C23 H23B . 0.96
C23 H23C . 0.96
C24 C25 . 1.421(9)
C24 H24A . 0.97
C24 H24B . 0.97
C25 H25A . 0.96
C25 H25B . 0.96
C25 H25C . 0.96

loop_
_geom_hbond_atom_site_label_D
_geom_hbond_atom_site_label_H
_geom_hbond_atom_site_label_A
_geom_hbond_site_symmetry_A
_geom_hbond_distance_DH
_geom_hbond_distance_HA
_geom_hbond_distance_DA
_geom_hbond_angle_DHA
C24 H24A O2 . 0.97 2.59 3.278(13) 127.6
C23 H23A O7 2_676 0.96 2.63 3.512(16) 153.5
O4 H4A N5 1_655 0.858(9) 2.602(14) 3.457(10) 175.(4)
O4 H4A O6 1_655 0.858(9) 2.48(3) 3.277(11) 155.(6)
O4 H4A O5 1_655 0.858(9) 2.00(3) 2.782(8) 151.(5)
O3 H3A O5 2_676 0.854(9) 1.924(17) 2.768(8) 169.(7)
C19 H19 O7 . 0.93 2.49 3.347(12) 154.1
C21 H21 O5 2_676 0.98 2.63 3.353(9) 130.4
C15 H15 O5 1_655 0.93 2.42 3.163(10) 137.2
C9 H9 O6 . 0.93 2.61 3.464(12) 153.2
C10 H10 O7 . 0.98 2.53 3.455(11) 158.4
